data_4500076
loop_
_publ_author_name
'Eric Demers'
'Thierry Maris'
'Janie Cabana'
'Jean-Hugues Fournier'
'James D. Wuest'

_publ_section_title
;
 Weakly Bonded Molecular Networks Built from Tetranitro and
 Tetracyanospirobifluorenes
;
_journal_name_full 'Cryst. Growth & Design'
_journal_page_first 1237
_journal_page_last 1245
_journal_paper_doi 10.1021/cg049590t
_journal_volume 5
_journal_year 2005
_chemical_compound_source 'Synthesized by the authors. See text'
_chemical_formula_moiety 'C29 H12 N4, 2 (C H Cl3)'
_chemical_formula_sum 'C31 H14 Cl6 N4'
_chemical_formula_weight 655.16
_chemical_name_systematic
; 
 ? 
;
_space_group_IT_number 15
_symmetry_cell_setting monoclinic
_symmetry_space_group_name_Hall '-C 2yc'
_symmetry_space_group_name_H-M 'C 1 2/c 1'
_atom_sites_solution_hydrogens geom
_atom_sites_solution_primary direct
_atom_sites_solution_secondary difmap
_audit_creation_method SHELXL-97
_cell_angle_alpha 90.00
_cell_angle_beta 99.780(2)
_cell_angle_gamma 90.00
_cell_formula_units_Z 4
_cell_length_a 14.0060(3)
_cell_length_b 15.8520(3)
_cell_length_c 14.3180(4)
_cell_measurement_reflns_used 6003
_cell_measurement_temperature 293(2)
_cell_measurement_theta_max 72.89
_cell_measurement_theta_min 3.13
_cell_volume 3132.73(13)
_computing_cell_refinement 'SMART (Bruker, 2001)'
_computing_data_collection 'SMART (Bruker, 2001)'
_computing_data_reduction 'SAINT (Bruker, 2003)'
_computing_molecular_graphics 'SHELXTL (Bruker, 2000)'
_computing_publication_material 'UdMX (local program)'
_computing_structure_refinement 'SHELXL97 (Sheldrick, 1997)'
_computing_structure_solution 'SHELXS97 (Sheldrick, 1997)'
_diffrn_ambient_temperature 293(2)
_diffrn_detector_area_resol_mean 5.5
_diffrn_measured_fraction_theta_full 0.988
_diffrn_measured_fraction_theta_max 0.989
_diffrn_measurement_device_type 'Bruker Smart 2000'
_diffrn_measurement_method \w
_diffrn_radiation_monochromator graphite
_diffrn_radiation_source 'Sealed Tube'
_diffrn_radiation_type CuK\a
_diffrn_radiation_wavelength 1.54180
_diffrn_reflns_av_R_equivalents 0.075
_diffrn_reflns_av_sigmaI/netI 0.1302
_diffrn_reflns_limit_h_max 17
_diffrn_reflns_limit_h_min -17
_diffrn_reflns_limit_k_max 19
_diffrn_reflns_limit_k_min -19
_diffrn_reflns_limit_l_max 17
_diffrn_reflns_limit_l_min -17
_diffrn_reflns_number 19040
_diffrn_reflns_theta_full 72.89
_diffrn_reflns_theta_max 72.89
_diffrn_reflns_theta_min 4.25
_diffrn_standards_decay_% 0.10
_diffrn_standards_number 131
_exptl_absorpt_coefficient_mu 5.226
_exptl_absorpt_correction_T_max 0.4000
_exptl_absorpt_correction_T_min 0.3000
_exptl_absorpt_correction_type multi-scan
_exptl_absorpt_process_details 'Sadabs (Sheldrick,1996)'
_exptl_crystal_colour Colourless
_exptl_crystal_density_diffrn 1.389
_exptl_crystal_density_method 'not measured'
_exptl_crystal_description block
_exptl_crystal_F_000 1320
_exptl_crystal_size_max 0.21
_exptl_crystal_size_mid 0.18
_exptl_crystal_size_min 0.18
_refine_diff_density_max 0.315
_refine_diff_density_min -0.675
_refine_diff_density_rms 0.078
_refine_ls_extinction_method none
_refine_ls_goodness_of_fit_ref 1.019
_refine_ls_hydrogen_treatment constr
_refine_ls_matrix_type full
_refine_ls_number_parameters 196
_refine_ls_number_reflns 3099
_refine_ls_number_restraints 6
_refine_ls_restrained_S_all 1.031
_refine_ls_R_factor_all 0.0719
_refine_ls_R_factor_gt 0.0690
_refine_ls_shift/su_max 0.000
_refine_ls_shift/su_mean 0.000
_refine_ls_structure_factor_coef Fsqd
_refine_ls_weighting_details 'calc w=1/[\s^2^(Fo^2^)+(0.0680P)^2^] where P=(Fo^2^+2Fc^2^)/3'
_refine_ls_weighting_scheme calc
_refine_ls_wR_factor_gt 0.1648
_refine_ls_wR_factor_ref 0.1665
_reflns_number_gt 2347
_reflns_number_total 3099
_reflns_threshold_expression I>2\s(I)
_cod_data_source_file deposit.cif
_cod_data_source_block jiw495
_cod_original_sg_symbol_H-M C2/c
_cod_database_code 4500076

loop_
_symmetry_equiv_pos_as_xyz
'x, y, z'
'-x, y, -z+1/2'
'x+1/2, y+1/2, z'
'-x+1/2, y+1/2, -z+1/2'
'-x, -y, -z'
'x, -y, z-1/2'
'-x+1/2, -y+1/2, -z'
'x+1/2, -y+1/2, z-1/2'

loop_
_atom_site_label
_atom_site_type_symbol
_atom_site_fract_x
_atom_site_fract_y
_atom_site_fract_z
_atom_site_U_iso_or_equiv
_atom_site_adp_type
_atom_site_occupancy
_atom_site_symmetry_multiplicity
_atom_site_calc_flag
_atom_site_refinement_flags
_atom_site_disorder_assembly
_atom_site_disorder_group
N1 N 0.28854(15) 0.04599(13) -0.15014(14) 0.0707(6) Uani 1 1 d . . .
N2 N 0.86377(14) 0.20925(15) 0.08689(18) 0.0764(6) Uani 1 1 d . . .
C1 C 0.5000 0.13104(11) 0.2500 0.0293(4) Uani 1 2 d S . .
C2 C 0.45668(9) 0.07002(7) 0.17214(10) 0.0279(3) Uani 1 1 d . . .
C3 C 0.47271(9) -0.01389(8) 0.20114(11) 0.0313(3) Uani 1 1 d . . .
C4 C 0.43952(12) -0.08037(9) 0.14191(12) 0.0411(4) Uani 1 1 d . . .
H4 H 0.4498 -0.1359 0.1621 0.049 Uiso 1 1 calc . . .
C5 C 0.39068(12) -0.06211(10) 0.05193(12) 0.0414(4) Uani 1 1 d . . .
H5 H 0.3686 -0.1058 0.0105 0.050 Uiso 1 1 calc . . .
C6 C 0.37432(10) 0.02083(10) 0.02291(11) 0.0374(4) Uani 1 1 d . . .
C7 C 0.40761(10) 0.08786(8) 0.08279(11) 0.0344(3) Uani 1 1 d . . .
H7 H 0.3969 0.1434 0.0627 0.041 Uiso 1 1 calc . . .
C8 C 0.32554(13) 0.03572(11) -0.07380(14) 0.0481(4) Uani 1 1 d . . .
C9 C 0.57342(9) 0.19186(8) 0.21911(10) 0.0299(3) Uani 1 1 d . . .
C10 C 0.65589(10) 0.17330(8) 0.18472(10) 0.0332(3) Uani 1 1 d . . .
H10 H 0.6749 0.1177 0.1785 0.040 Uiso 1 1 calc . . .
C11 C 0.71072(11) 0.23965(10) 0.15924(12) 0.0403(4) Uani 1 1 d . . .
C12 C 0.68386(14) 0.32355(10) 0.16985(16) 0.0518(5) Uani 1 1 d . . .
H12 H 0.7215 0.3670 0.1518 0.062 Uiso 1 1 calc . . .
C13 C 0.60080(16) 0.34238(10) 0.20740(17) 0.0556(5) Uani 1 1 d . . .
H13 H 0.5833 0.3979 0.2169 0.067 Uiso 1 1 calc . . .
C14 C 0.54479(10) 0.27488(8) 0.23022(11) 0.0358(4) Uani 1 1 d . . .
C15 C 0.79693(13) 0.22212(12) 0.11936(15) 0.0508(4) Uani 1 1 d . . .
C20 C 0.0853(2) 0.1439(2) 0.0812(2) 0.0950(9) Uani 1 1 d D . .
H20 H 0.0145 0.1423 0.0741 0.114 Uiso 1 1 calc R A 1
Cl1 Cl 0.13909(12) 0.07207(7) 0.16865(11) 0.1270(6) Uani 0.75 1 d PD B 1
Cl2 Cl 0.13244(12) 0.24768(9) 0.12189(12) 0.1258(5) Uani 0.75 1 d PD B 1
Cl3 Cl 0.12247(16) 0.13398(18) -0.02732(14) 0.1740(9) Uani 0.75 1 d PD B 1
Cl4 Cl 0.0721(5) 0.0939(5) 0.1773(4) 0.1740(9) Uani 0.25 1 d PD B 2
Cl5 Cl 0.1665(4) 0.2095(2) 0.0686(4) 0.1270(6) Uani 0.25 1 d PD B 2
Cl6 Cl 0.0904(4) 0.0730(3) -0.0045(4) 0.1258(5) Uani 0.25 1 d PD B 2

loop_
_atom_site_aniso_label
_atom_site_aniso_U_11
_atom_site_aniso_U_22
_atom_site_aniso_U_33
_atom_site_aniso_U_23
_atom_site_aniso_U_13
_atom_site_aniso_U_12
N1 0.0760(12) 0.0742(12) 0.0512(11) -0.0110(8) -0.0195(9) 0.0143(9)
N2 0.0429(9) 0.0983(15) 0.0942(15) -0.0124(12) 0.0297(9) -0.0047(9)
C1 0.0299(9) 0.0233(8) 0.0333(10) 0.000 0.0011(7) 0.000
C2 0.0222(6) 0.0247(6) 0.0372(7) -0.0013(5) 0.0056(5) -0.0017(4)
C3 0.0241(6) 0.0281(6) 0.0414(8) 0.0000(5) 0.0051(5) -0.0022(4)
C4 0.0425(8) 0.0299(7) 0.0497(10) -0.0027(6) 0.0044(7) -0.0036(5)
C5 0.0408(8) 0.0392(8) 0.0421(9) -0.0097(6) 0.0011(6) -0.0110(6)
C6 0.0297(7) 0.0450(8) 0.0364(9) -0.0046(6) 0.0025(5) -0.0019(5)
C7 0.0323(7) 0.0307(6) 0.0375(8) 0.0014(5) -0.0022(6) -0.0002(5)
C8 0.0459(9) 0.0467(9) 0.0477(11) -0.0049(7) -0.0030(7) 0.0055(6)
C9 0.0301(7) 0.0263(6) 0.0294(7) 0.0012(4) -0.0060(5) -0.0063(5)
C10 0.0315(7) 0.0310(6) 0.0348(8) -0.0050(5) -0.0008(5) -0.0033(5)
C11 0.0316(7) 0.0439(8) 0.0450(9) -0.0017(6) 0.0057(6) -0.0066(6)
C12 0.0474(9) 0.0355(8) 0.0760(13) 0.0038(7) 0.0202(8) -0.0122(6)
C13 0.0595(11) 0.0283(7) 0.0838(14) -0.0016(7) 0.0263(9) -0.0117(6)
C14 0.0371(8) 0.0235(6) 0.0467(9) 0.0017(5) 0.0069(6) -0.0005(5)
C15 0.0407(9) 0.0523(9) 0.0594(11) -0.0017(7) 0.0086(8) -0.0117(7)
C20 0.0644(16) 0.118(2) 0.101(2) -0.0020(17) 0.0069(14) 0.0123(14)
Cl1 0.1517(12) 0.0735(6) 0.1372(11) 0.0243(6) -0.0282(8) -0.0249(6)
Cl2 0.1534(13) 0.0909(8) 0.1190(10) 0.0187(6) -0.0174(8) -0.0109(7)
Cl3 0.1432(15) 0.266(3) 0.1187(13) 0.0084(13) 0.0387(10) 0.0675(15)
Cl4 0.1432(15) 0.266(3) 0.1187(13) 0.0084(13) 0.0387(10) 0.0675(15)
Cl5 0.1517(12) 0.0735(6) 0.1372(11) 0.0243(6) -0.0282(8) -0.0249(6)
Cl6 0.1534(13) 0.0909(8) 0.1190(10) 0.0187(6) -0.0174(8) -0.0109(7)

loop_
_atom_type_symbol
_atom_type_description
_atom_type_scat_dispersion_real
_atom_type_scat_dispersion_imag
_atom_type_scat_source
C C 0.0181 0.0091 'International Tables Vol C Tables 4.2.6.8 and 6.1.1.4'
H H 0.0000 0.0000 'International Tables Vol C Tables 4.2.6.8 and 6.1.1.4'
N N 0.0311 0.0180 'International Tables Vol C Tables 4.2.6.8 and 6.1.1.4'
Cl Cl 0.3639 0.7018 'International Tables Vol C Tables 4.2.6.8 and 6.1.1.4'

loop_
_geom_angle_atom_site_label_1
_geom_angle_atom_site_label_2
_geom_angle_atom_site_label_3
_geom_angle_site_symmetry_1
_geom_angle_site_symmetry_3
_geom_angle
_geom_angle_publ_flag
C2 C1 C2 . 2_655 101.09(14) y
C2 C1 C9 . . 113.14(7) y
C2 C1 C9 2_655 . 114.12(7) y
C2 C1 C9 . 2_655 114.12(7) y
C2 C1 C9 2_655 2_655 113.14(7) y
C9 C1 C9 . 2_655 101.80(14) y
C7 C2 C3 . . 120.07(12) y
C7 C2 C1 . . 128.67(11) y
C3 C2 C1 . . 111.26(12) y
C4 C3 C2 . . 121.46(14) y
C4 C3 C3 . 2_655 130.35(9) y
C2 C3 C3 . 2_655 108.20(8) y
C3 C4 C5 . . 118.26(14) y
C3 C4 H4 . . 120.9 ?
C5 C4 H4 . . 120.9 ?
C4 C5 C6 . . 120.54(13) y
C4 C5 H5 . . 119.7 ?
C6 C5 H5 . . 119.7 ?
C5 C6 C7 . . 121.16(14) y
C5 C6 C8 . . 117.77(14) y
C7 C6 C8 . . 120.99(14) y
C2 C7 C6 . . 118.50(12) y
C2 C7 H7 . . 120.7 ?
C6 C7 H7 . . 120.7 ?
N1 C8 C6 . . 178.5(2) y
C10 C9 C14 . . 121.56(12) y
C10 C9 C1 . . 128.44(12) y
C14 C9 C1 . . 110.00(12) y
C9 C10 C11 . . 118.20(13) y
C9 C10 H10 . . 120.9 ?
C11 C10 H10 . . 120.9 ?
C10 C11 C12 . . 121.45(15) y
C10 C11 C15 . . 119.62(14) y
C12 C11 C15 . . 118.92(14) y
C13 C12 C11 . . 120.22(14) y
C13 C12 H12 . . 119.9 ?
C11 C12 H12 . . 119.9 ?
C12 C13 C14 . . 117.66(15) y
C12 C13 H13 . . 121.2 ?
C14 C13 H13 . . 121.2 ?
C9 C14 C13 . . 120.85(14) y
C9 C14 C14 . 2_655 109.08(8) y
C13 C14 C14 . 2_655 130.03(10) y
N2 C15 C11 . . 178.8(2) y
CL5 C20 CL4 . . 127.4(4) y
CL5 C20 CL6 . . 103.8(4) y
CL4 C20 CL6 . . 108.6(4) y
CL3 C20 CL1 . . 115.0(2) y
CL3 C20 CL2 . . 102.7(2) y
CL1 C20 CL2 . . 105.47(18) y
CL5 C20 H20 . . 138 ?
CL4 C20 H20 . . 79.4 ?
CL6 C20 H20 . . 94.4 ?
CL3 C20 H20 . . 111.1 ?
CL1 C20 H20 . . 111.1 ?
CL2 C20 H20 . . 111.1 ?

loop_
_geom_bond_atom_site_label_1
_geom_bond_atom_site_label_2
_geom_bond_site_symmetry_2
_geom_bond_distance
_geom_bond_publ_flag
N1 C8 . 1.139(3) y
N2 C15 . 1.132(3) y
C1 C2 . 1.5220(16) y
C1 C2 2_655 1.5220(16) y
C1 C9 . 1.5287(16) y
C1 C9 2_655 1.5287(16) y
C2 C7 . 1.375(2) y
C2 C3 . 1.4001(17) y
C3 C4 . 1.3828(19) y
C3 C3 2_655 1.476(3) y
C4 C5 . 1.383(2) y
C4 H4 . 0.93 ?
C5 C6 . 1.386(2) y
C5 H5 . 0.93 ?
C6 C7 . 1.395(2) y
C6 C8 . 1.456(2) y
C7 H7 . 0.93 ?
C9 C10 . 1.363(2) y
C9 C14 . 1.3927(18) y
C10 C11 . 1.387(2) y
C10 H10 . 0.93 ?
C11 C12 . 1.397(2) y
C11 C15 . 1.448(2) y
C12 C13 . 1.394(3) y
C12 H12 . 0.93 ?
C13 C14 . 1.398(2) y
C13 H13 . 0.93 ?
C14 C14 2_655 1.462(3) y
C20 Cl5 . 1.575(5) y
C20 Cl4 . 1.626(7) y
C20 Cl6 . 1.675(6) y
C20 Cl3 . 1.728(4) y
C20 Cl1 . 1.764(4) y
C20 Cl2 . 1.831(4) y
C20 H20 . 0.98 ?

loop_
_geom_torsion_atom_site_label_1
_geom_torsion_atom_site_label_2
_geom_torsion_atom_site_label_3
_geom_torsion_atom_site_label_4
_geom_torsion_site_symmetry_1
_geom_torsion_site_symmetry_4
_geom_torsion
_geom_torsion_publ_flag
C2 C1 C2 C7 2_655 . -179.55(16) y
C9 C1 C2 C7 . . -57.10(16) y
C9 C1 C2 C7 2_655 . 58.69(17) y
C2 C1 C2 C3 2_655 . 0.06(7) y
C9 C1 C2 C3 . . 122.51(12) y
C9 C1 C2 C3 2_655 . -121.71(12) y
C7 C2 C3 C4 . . -0.5(2) y
C1 C2 C3 C4 . . 179.86(12) y
C7 C2 C3 C3 . 2_655 179.50(14) y
C1 C2 C3 C3 . 2_655 -0.15(17) y
C2 C3 C4 C5 . . 0.8(2) y
C3 C3 C4 C5 2_655 . -179.15(18) y
C3 C4 C5 C6 . . -1.0(2) y
C4 C5 C6 C7 . . 0.9(2) y
C4 C5 C6 C8 . . 177.85(15) y
C3 C2 C7 C6 . . 0.3(2) y
C1 C2 C7 C6 . . 179.89(11) y
C5 C6 C7 C2 . . -0.5(2) y
C8 C6 C7 C2 . . -177.38(14) y
C2 C1 C9 C10 . . -57.30(16) y
C2 C1 C9 C10 2_655 . 57.57(16) y
C9 C1 C9 C10 2_655 . 179.80(16) y
C2 C1 C9 C14 . . 122.40(13) y
C2 C1 C9 C14 2_655 . -122.73(12) y
C9 C1 C9 C14 2_655 . -0.50(8) y
C14 C9 C10 C11 . . -1.0(2) y
C1 C9 C10 C11 . . 178.65(12) y
C9 C10 C11 C12 . . 1.2(2) y
C9 C10 C11 C15 . . -177.85(15) y
C10 C11 C12 C13 . . 0.5(3) y
C15 C11 C12 C13 . . 179.53(19) y
C11 C12 C13 C14 . . -2.3(3) y
C10 C9 C14 C13 . . -0.8(2) y
C1 C9 C14 C13 . . 179.45(15) y
C10 C9 C14 C14 . 2_655 -178.99(15) y
C1 C9 C14 C14 . 2_655 1.28(19) y
C12 C13 C14 C9 . . 2.4(3) y
C12 C13 C14 C14 . 2_655 -179.8(2) y
